data_7707267
loop_
_publ_author_name
'Xiao, Wanru'
'Li, Shujun'
'Zhao, Yue'
'Ma, Yubin'
'Li, Na'
'Zhang, Jie'
'Chen, Xuenian'

_publ_section_title
;
 Multinuclear transition metal-containing polyoxometalates constructed
 from Nb/W mixed-addendum precursors: synthesis, structures and catalytic
 performance.
;
_journal_issue 25
_journal_name_full 'Dalton transactions (Cambridge, England : 2003)'
_journal_page_first 8690
_journal_page_last 8695
_journal_paper_doi 10.1039/d1dt00924a
_journal_volume 50
_journal_year 2021
_chemical_formula_moiety 'Co4 Nb9 O193 P6 W45, 1(O)'
_chemical_formula_sum 'C9 H0.5 Co4 Nb9 O219.5 P6 W45'
_chemical_formula_weight 13151.57
_space_group_crystal_system trigonal
_space_group_IT_number 147
_space_group_name_Hall '-P 3'
_space_group_name_H-M_alt 'P -3'
_atom_sites_solution_primary iterative
_audit_creation_date 2020-10-08
_audit_creation_method
;
Olex2 1.3
(compiled 2020.07.31 svn.rc2a77460 for OlexSys, GUI svn.r6145)
;
_audit_update_record
;
2020-11-14 deposited with the CCDC.	2021-04-28 downloaded from the CCDC.
;
_cell_angle_alpha 90
_cell_angle_beta 90
_cell_angle_gamma 120
_cell_formula_units_Z 2
_cell_length_a 33.8321(5)
_cell_length_b 33.8321(5)
_cell_length_c 13.5769(3)
_cell_measurement_reflns_used 9424
_cell_measurement_temperature 170.00(10)
_cell_measurement_theta_max 71.3000
_cell_measurement_theta_min 4.0040
_cell_volume 13458.3(4)
_computing_cell_refinement 'CrysAlisPro 1.171.40.53 (Rigaku OD, 2019)'
_computing_data_collection 'CrysAlisPro 1.171.40.53 (Rigaku OD, 2019)'
_computing_data_reduction 'CrysAlisPro 1.171.40.53 (Rigaku OD, 2019)'
_computing_molecular_graphics 'Olex2 1.3 (Dolomanov et al., 2009)'
_computing_publication_material 'Olex2 1.3 (Dolomanov et al., 2009)'
_computing_structure_refinement 'SHELXL 2018/3 (Sheldrick, 2015)'
_computing_structure_solution 'olex2.solve 1.3 (Bourhis et al., 2015)'
_diffrn_ambient_environment N~2~
_diffrn_ambient_temperature 170.00(10)
_diffrn_detector 'CCD plate'
_diffrn_detector_area_resol_mean 8.0521
_diffrn_detector_type EosS2
_diffrn_measured_fraction_theta_full 0.998
_diffrn_measured_fraction_theta_max 0.979
_diffrn_measurement_details
;
List of Runs (angles in degrees, time in seconds):

  # Type    Start    End  Width  t~exp~   \w     \q     \k     \f   Frames
#--------------------------------------------------------------------------
  1  \w   -104.00 -50.00   1.00    5.00    --  -35.62-159.00 -97.00   54
  2  \w     39.00 124.00   1.00   35.00    --  107.12 -53.00 -73.00   85
  3  \w     40.00 124.00   1.00   35.00    --  107.12 -54.00 125.00   84
  4  \w     93.00 169.00   1.00   35.00    --  107.12  28.00  68.00   76
  5  \w     19.00  99.00   1.00    5.00    --   35.62  38.00 120.00   80
  6  \w     75.00 105.00   1.00    5.00    --   35.62 178.00  90.00   30
  7  \w     38.00  80.00   1.00   35.00    --  107.12 -95.00-180.00   42
  8  \w     69.00 104.00   1.00   35.00    --  107.12 -95.00-150.00   35
  9  \w    105.00 177.00   1.00   35.00    --  107.12 111.00  90.00   72
;
_diffrn_measurement_device 'four-circle diffractometer'
_diffrn_measurement_device_type 'SuperNova, Dual, Cu at home/near, EosS2'
_diffrn_measurement_method '\w scans'
_diffrn_orient_matrix_type 'CrysAlisPro convention (1999,Acta A55,543-557)'
_diffrn_orient_matrix_UB_11 0.0514841000
_diffrn_orient_matrix_UB_12 0.0189883000
_diffrn_orient_matrix_UB_13 -0.0164082000
_diffrn_orient_matrix_UB_21 0.0063652000
_diffrn_orient_matrix_UB_22 -0.0039337000
_diffrn_orient_matrix_UB_23 0.1111859000
_diffrn_orient_matrix_UB_31 -0.0088247000
_diffrn_orient_matrix_UB_32 -0.0488546000
_diffrn_orient_matrix_UB_33 -0.0153714000
_diffrn_radiation_monochromator mirror
_diffrn_radiation_probe x-ray
_diffrn_radiation_type 'Cu K\a'
_diffrn_radiation_wavelength 1.54184
_diffrn_reflns_av_R_equivalents 0.0477
_diffrn_reflns_av_unetI/netI 0.0722
_diffrn_reflns_Laue_measured_fraction_full 0.998
_diffrn_reflns_Laue_measured_fraction_max 0.979
_diffrn_reflns_limit_h_max 40
_diffrn_reflns_limit_h_min -40
_diffrn_reflns_limit_k_max 28
_diffrn_reflns_limit_k_min -37
_diffrn_reflns_limit_l_max 10
_diffrn_reflns_limit_l_min -16
_diffrn_reflns_number 36548
_diffrn_reflns_point_group_measured_fraction_full 0.998
_diffrn_reflns_point_group_measured_fraction_max 0.979
_diffrn_reflns_theta_full 67.684
_diffrn_reflns_theta_max 71.552
_diffrn_reflns_theta_min 3.588
_diffrn_source 'micro-focus sealed X-ray tube'
_diffrn_source_type 'SuperNova (Cu) X-ray Source'
_exptl_absorpt_coefficient_mu 40.505
_exptl_absorpt_correction_T_max 1.00000
_exptl_absorpt_correction_T_min 0.61528
_exptl_absorpt_correction_type multi-scan
_exptl_absorpt_process_details
;
CrysAlisPro 1.171.40.53 (Rigaku Oxford Diffraction, 2019)
Empirical absorption correction using spherical harmonics,
 implemented in SCALE3 ABSPACK scaling algorithm.
;
_exptl_crystal_colour 'clear light red'
_exptl_crystal_colour_lustre clear
_exptl_crystal_colour_modifier light
_exptl_crystal_colour_primary red
_exptl_crystal_density_diffrn 3.245
_exptl_crystal_description prism
_exptl_crystal_F_000 11415
_exptl_crystal_size_max 0.1
_exptl_crystal_size_mid 0.05
_exptl_crystal_size_min 0.05
_refine_diff_density_max 5.139
_refine_diff_density_min -2.310
_refine_diff_density_rms 0.356
_refine_ls_extinction_method none
_refine_ls_goodness_of_fit_ref 1.023
_refine_ls_hydrogen_treatment undef
_refine_ls_matrix_type full
_refine_ls_number_parameters 781
_refine_ls_number_reflns 17157
_refine_ls_number_restraints 26
_refine_ls_restrained_S_all 1.023
_refine_ls_R_factor_all 0.0848
_refine_ls_R_factor_gt 0.0647
_refine_ls_shift/su_max 0.000
_refine_ls_shift/su_mean 0.000
_refine_ls_structure_factor_coef Fsqd
_refine_ls_weighting_details 'w=1/[\s^2^(Fo^2^)+(0.0846P)^2^+338.0468P] where P=(Fo^2^+2Fc^2^)/3'
_refine_ls_weighting_scheme calc
_refine_ls_wR_factor_gt 0.1729
_refine_ls_wR_factor_ref 0.1877
_reflns_Friedel_coverage 0.000
_reflns_number_gt 12489
_reflns_number_total 17157
_reflns_threshold_expression 'I > 2\s(I)'
_cod_data_source_file d1dt00924a2.cif
_cod_data_source_block xwr20190930-1
_cod_depositor_comments 'Adding full bibliography for 7707266--7707269.cif.'
_cod_original_cell_volume 13458.3(5)
_cod_original_formula_sum 'C9 H0.50 Co4 Nb9 O219.50 P6 W45'
_cod_database_code 7707267
_shelx_shelxl_version_number 2018/3
_chemical_oxdiff_formula 'P1 W1 Nb1 C1 O1 N1 Co1 B1'
_shelx_space_group_comment
;
The symmetry employed for this shelxl refinement is uniquely defined
by the following loop, which should always be used as a source of
symmetry information in preference to the above space-group names.
They are only intended as comments.
;
_shelx_estimated_absorpt_t_max 0.237
_shelx_estimated_absorpt_t_min 0.107
_reflns_odcompleteness_completeness 99.85
_reflns_odcompleteness_iscentric 1
_reflns_odcompleteness_theta 66.97
_olex2_refinement_description
;
1. Restrained distances
 Co2-O4
 2.1 with sigma of 0.02
 O3-Co2
 2.05 with sigma of 0.02
2. Uiso/Uaniso restraints and constraints
Uanis(O1) \\sim Ueq: with sigma of 0.001 and sigma for terminal atoms of 0.002
Uanis(O00W) \\sim Ueq: with sigma of 0.001 and sigma for terminal atoms of 0.002
Uanis(O4) \\sim Ueq: with sigma of 0.001 and sigma for terminal atoms of 0.002
Uanis(O3) \\sim Ueq: with sigma of 0.001 and sigma for terminal atoms of 0.002
3. Others
 Fixed Sof: O1(0.33333)
;
_smtbx_masks_void_probe_radius 1.2
_smtbx_masks_void_truncation_radius 1.2
_olex2_submission_special_instructions 'No special instructions were received'
_oxdiff_exptl_absorpt_empirical_details
;
Empirical correction (ABSPACK) includes:
- Absorption correction using spherical harmonics
- Frame scaling
;
_oxdiff_exptl_absorpt_empirical_full_max 1.701
_oxdiff_exptl_absorpt_empirical_full_min 0.673

loop_
_space_group_symop_operation_xyz
'x, y, z'
'-y, x-y, z'
'-x+y, -x, z'
'-x, -y, -z'
'y, -x+y, -z'
'x-y, x, -z'

loop_
_atom_site_label
_atom_site_type_symbol
_atom_site_fract_x
_atom_site_fract_y
_atom_site_fract_z
_atom_site_U_iso_or_equiv
_atom_site_adp_type
_atom_site_occupancy
_atom_site_site_symmetry_order
_atom_site_calc_flag
_atom_site_refinement_flags_posn
_atom_site_refinement_flags_adp
_atom_site_refinement_flags_occupancy
_atom_site_disorder_assembly
_atom_site_disorder_group
W001 W 0.35374(3) 0.22418(3) 0.98612(6) 0.03378(18) Uani 1 1 d . . . . .
W002 W 0.41680(3) 0.18767(3) 0.68261(7) 0.03457(19) Uani 1 1 d . . . . .
W03 W 0.46786(3) 0.25025(3) 0.88562(6) 0.03337(18) Uani 1 1 d . . . . .
W04 W 0.30275(3) 0.16189(3) 0.78497(7) 0.03483(19) Uani 1 1 d . . . . .
W05 W 0.39306(3) 0.34728(3) 0.98853(7) 0.0378(2) Uani 1 1 d . . . . .
W06 W 0.28488(3) 0.21642(3) 0.56802(7) 0.0396(2) Uani 1 1 d . . . . .
W07 W 0.50706(3) 0.37182(3) 0.88878(7) 0.0397(2) Uani 1 1 d . . . . .
W08 W 0.26867(3) 0.26274(4) 0.99585(7) 0.0415(2) Uani 1 1 d . . . . .
W09 W 0.37753(3) 0.39694(3) 0.79112(8) 0.0408(2) Uani 1 1 d . . . . .
W0A W 0.32163(3) 0.32877(3) 0.57018(7) 0.0418(2) Uani 1 1 d . . . . .
W0B W 0.49159(3) 0.42176(3) 0.69003(8) 0.0441(2) Uani 1 1 d . . . . .
W0C W 0.21658(3) 0.19958(4) 0.79279(7) 0.0433(2) Uani 1 1 d . . . . .
W0D W 0.39951(3) 0.24180(3) 0.46817(7) 0.0413(2) Uani 1 1 d . . . . .
W0E W 0.43630(3) 0.35471(3) 0.47127(7) 0.0444(2) Uani 1 1 d . . . . .
W0F W 0.25314(3) 0.31318(4) 0.79458(8) 0.0447(2) Uani 1 1 d . . . . .
Nb1 Nb 0.56925(5) 0.32885(6) 0.73331(15) 0.0430(4) Uani 1 1 d . . . . .
Nb3 Nb 0.51793(6) 0.26635(6) 0.52842(14) 0.0455(4) Uani 1 1 d . . . . .
Nb2 Nb 0.55494(6) 0.38010(6) 0.53310(16) 0.0498(4) Uani 1 1 d . . . . .
Co1 Co 0.666667 0.333333 0.8620(4) 0.0392(12) Uani 1 3 d S T P . .
P00K P 0.33549(11) 0.27838(13) 0.7846(3) 0.0187(7) Uani 1 1 d . . . . .
P00L P 0.45658(13) 0.30565(13) 0.6778(3) 0.0239(8) Uani 1 1 d . . . . .
Co2 Co 0.6487(2) 0.4564(4) 0.3724(5) 0.127(3) Uani 1 1 d D . . . .
O00N O 0.2078(5) 0.2519(5) 0.7755(11) 0.045(3) Uani 1 1 d . . . . .
O00O O 0.4050(4) 0.2267(5) 0.9324(10) 0.039(3) Uani 1 1 d . . . . .
O00P O 0.3256(5) 0.3153(5) 1.0073(10) 0.040(3) Uani 1 1 d . . . . .
O00Q O 0.3418(4) 0.2400(4) 0.8227(8) 0.026(2) Uani 1 1 d . . . . .
O00R O 0.4375(5) 0.2615(4) 0.7398(9) 0.036(3) Uani 1 1 d . . . . .
O00S O 0.3148(4) 0.1659(5) 0.9232(10) 0.038(3) Uani 1 1 d . . . . .
O00T O 0.4445(5) 0.1954(4) 0.8105(11) 0.040(3) Uani 1 1 d . . . . .
O00U O 0.3316(4) 0.2776(4) 0.6708(9) 0.031(2) Uani 1 1 d . . . . .
O00V O 0.2985(4) 0.2286(5) 1.0035(10) 0.039(3) Uani 1 1 d . . . . .
O00W O 0.5056(4) 0.3157(4) 0.6355(9) 0.035(3) Uani 1 1 d . U . . .
O00X O 0.3700(4) 0.3260(4) 0.8248(9) 0.031(2) Uani 1 1 d . . . . .
O00Y O 0.3721(5) 0.3340(5) 0.5080(10) 0.045(3) Uani 1 1 d . . . . .
O00Z O 0.4503(4) 0.3691(5) 0.9356(10) 0.038(3) Uani 1 1 d . . . . .
O010 O 0.5223(5) 0.2774(4) 0.8138(10) 0.038(3) Uani 1 1 d . . . . .
O011 O 0.3400(4) 0.2349(5) 0.5039(10) 0.041(3) Uani 1 1 d . . . . .
O012 O 0.2373(4) 0.2105(5) 0.6631(11) 0.046(3) Uani 1 1 d . . . . .
O013 O 0.2513(5) 0.1703(5) 0.8171(11) 0.046(3) Uani 1 1 d . . . . .
O014 O 0.2464(5) 0.2995(5) 0.9337(11) 0.047(3) Uani 1 1 d . . . . .
O015 O 0.3113(5) 0.3619(5) 0.8214(11) 0.047(3) Uani 1 1 d . . . . .
O016 O 0.2188(6) 0.2113(6) 0.9323(12) 0.058(4) Uani 1 1 d . . . . .
O017 O 0.3599(5) 0.1722(5) 0.7538(10) 0.040(3) Uani 1 1 d . . . . .
O018 O 0.3852(5) 0.2873(6) 1.0017(10) 0.045(3) Uani 1 1 d . . . . .
O019 O 0.2713(5) 0.3127(5) 0.6636(10) 0.046(3) Uani 1 1 d . . . . .
O01A O 0.4733(5) 0.2174(5) 0.6203(9) 0.041(3) Uani 1 1 d . . . . .
O01B O 0.5499(5) 0.3659(5) 0.8169(12) 0.047(3) Uani 1 1 d . . . . .
O01C O 0.3594(5) 0.3740(5) 0.6655(12) 0.049(4) Uani 1 1 d . . . . .
O01D O 0.2977(4) 0.1813(5) 0.6565(11) 0.043(3) Uani 1 1 d . . . . .
O01E O 0.5172(5) 0.4249(5) 0.8163(14) 0.055(4) Uani 1 1 d . . . . .
O01F O 0.3871(5) 0.3950(5) 0.9276(12) 0.048(4) Uani 1 1 d . . . . .
O01G O 0.2865(4) 0.2669(5) 0.8273(9) 0.034(3) Uani 1 1 d . . . . .
O01H O 0.3562(5) 0.2056(5) 1.1016(12) 0.049(4) Uani 1 1 d . . . . .
O01I O 0.3900(5) 0.2030(4) 0.5749(10) 0.040(3) Uani 1 1 d . . . . .
O01J O 0.4364(4) 0.4124(5) 0.7591(12) 0.046(3) Uani 1 1 d . . . . .
O01K O 0.5642(5) 0.2858(5) 0.6343(12) 0.051(4) Uani 1 1 d . . . . .
O01L O 0.4647(4) 0.3469(4) 0.7389(10) 0.038(3) Uani 1 1 d . . . . .
O01M O 0.2830(6) 0.2686(6) 0.5158(11) 0.051(4) Uani 1 1 d . . . . .
O01N O 0.5350(5) 0.4150(5) 0.6229(13) 0.053(4) Uani 1 1 d . . . . .
O01O O 0.4021(5) 0.1327(5) 0.6579(12) 0.050(4) Uani 1 1 d . . . . .
O01P O 0.4962(5) 0.3642(5) 0.4662(13) 0.055(4) Uani 1 1 d . . . . .
O01Q O 0.4121(6) 0.2981(6) 0.4047(12) 0.057(4) Uani 1 1 d . . . . .
O01R O 0.2497(6) 0.1770(6) 0.4859(13) 0.061(4) Uani 1 1 d . . . . .
O01S O 0.4260(5) 0.2996(5) 0.5912(9) 0.037(3) Uani 1 1 d . . . . .
O01T O 0.4864(5) 0.2344(6) 0.9864(12) 0.052(4) Uani 1 1 d . . . . .
O01U O 0.4521(6) 0.3946(5) 0.5825(12) 0.052(4) Uani 1 1 d . . . . .
O01V O 0.3815(6) 0.2062(6) 0.3727(11) 0.054(4) Uani 1 1 d . . . . .
O01W O 0.5938(5) 0.3788(5) 0.6356(14) 0.056(4) Uani 1 1 d . . . . .
O01X O 0.4778(4) 0.3084(5) 0.9195(11) 0.040(3) Uani 1 1 d . . . . .
O01Y O 0.4610(5) 0.2568(6) 0.4610(12) 0.052(4) Uani 1 1 d . . . . .
O01Z O 0.3075(7) 0.3591(8) 0.4921(15) 0.070(5) Uani 1 1 d . . . . .
O020 O 0.2216(6) 0.3401(7) 0.7840(13) 0.061(4) Uani 1 1 d . . . . .
O021 O 0.4081(6) 0.3695(6) 1.1071(13) 0.058(4) Uani 1 1 d . . . . .
O022 O 0.5390(5) 0.3964(6) 0.9922(13) 0.055(4) Uani 1 1 d . . . . .
O023 O 0.5510(7) 0.3261(7) 0.4691(14) 0.070(5) Uani 1 1 d . . . . .
O024 O 0.2722(5) 0.1045(6) 0.7724(13) 0.056(4) Uani 1 1 d . . . . .
O025 O 0.3817(6) 0.4498(5) 0.7810(13) 0.056(4) Uani 1 1 d . . . . .
O2 O 0.6194(5) 0.3401(6) 0.7958(14) 0.058(4) Uani 1 1 d . . . . .
O027 O 0.2465(6) 0.2580(7) 1.1123(14) 0.062(4) Uani 1 1 d . . . . .
O028 O 0.4381(6) 0.3887(6) 0.3739(12) 0.060(4) Uani 1 1 d . . . . .
O029 O 0.5131(7) 0.4791(6) 0.6673(18) 0.076(6) Uani 1 1 d . . . . .
O02A O 0.1609(6) 0.1539(7) 0.7816(16) 0.069(5) Uani 1 1 d . . . . .
O5 O 0.5948(7) 0.4251(7) 0.4567(16) 0.076(6) Uani 1 1 d . . . . .
O6 O 0.5325(6) 0.2351(6) 0.4520(14) 0.063(5) Uani 1 1 d . . . . .
O1 O 0.672(3) 0.368(3) 0.995(6) 0.10(2) Uani 0.3333 1 d . U P . .
O4 O 0.658(3) 0.428(3) 0.245(4) 0.39(3) Uani 1 1 d D U . . .
O7 O 0.666667 0.333333 0.560(5) 0.13(2) Uani 1 3 d S T P . .
O3 O 0.662(2) 0.5224(12) 0.404(5) 0.29(3) Uani 1 1 d D U . . .

loop_
_atom_site_aniso_label
_atom_site_aniso_U_11
_atom_site_aniso_U_22
_atom_site_aniso_U_33
_atom_site_aniso_U_23
_atom_site_aniso_U_13
_atom_site_aniso_U_12
W001 0.0318(4) 0.0388(4) 0.0332(4) 0.0100(3) 0.0046(3) 0.0194(3)
W002 0.0350(4) 0.0280(4) 0.0443(5) 0.0026(3) 0.0061(3) 0.0184(3)
W03 0.0277(4) 0.0332(4) 0.0427(4) 0.0071(3) 0.0020(3) 0.0178(3)
W04 0.0289(4) 0.0290(4) 0.0434(5) 0.0057(3) 0.0031(3) 0.0121(3)
W05 0.0351(4) 0.0401(4) 0.0434(5) -0.0054(4) -0.0007(3) 0.0227(4)
W06 0.0378(4) 0.0465(5) 0.0373(4) -0.0005(4) -0.0050(3) 0.0232(4)
W07 0.0280(4) 0.0328(4) 0.0577(5) -0.0028(4) -0.0016(4) 0.0148(3)
W08 0.0341(4) 0.0568(5) 0.0406(5) 0.0072(4) 0.0098(3) 0.0280(4)
W09 0.0402(5) 0.0353(4) 0.0571(6) 0.0067(4) 0.0074(4) 0.0265(4)
W0A 0.0425(5) 0.0528(5) 0.0423(5) 0.0144(4) 0.0043(4) 0.0329(4)
W0B 0.0349(4) 0.0280(4) 0.0702(6) 0.0128(4) 0.0113(4) 0.0163(4)
W0C 0.0254(4) 0.0523(5) 0.0509(5) 0.0050(4) 0.0025(3) 0.0184(4)
W0D 0.0479(5) 0.0476(5) 0.0354(4) 0.0005(4) 0.0046(4) 0.0291(4)
W0E 0.0483(5) 0.0491(5) 0.0449(5) 0.0195(4) 0.0145(4) 0.0312(4)
W0F 0.0369(5) 0.0609(6) 0.0517(5) 0.0075(4) 0.0066(4) 0.0359(5)
Nb1 0.0246(7) 0.0375(8) 0.0691(11) 0.0103(7) 0.0101(7) 0.0170(6)
Nb3 0.0449(9) 0.0468(9) 0.0562(10) 0.0116(8) 0.0205(8) 0.0316(8)
Nb2 0.0366(8) 0.0422(9) 0.0718(12) 0.0223(8) 0.0232(8) 0.0206(7)
Co1 0.0352(17) 0.0352(17) 0.047(3) 0.000 0.000 0.0176(8)
P00K 0.0121(15) 0.0242(17) 0.0217(17) 0.0049(13) 0.0043(12) 0.0105(14)
P00L 0.0225(18) 0.0192(17) 0.033(2) 0.0084(15) 0.0127(15) 0.0126(15)
Co2 0.065(4) 0.192(9) 0.095(5) 0.043(5) 0.019(3) 0.043(4)
O00N 0.050(8) 0.054(8) 0.053(8) -0.003(6) -0.021(7) 0.043(7)
O00O 0.035(7) 0.046(7) 0.042(7) 0.016(6) 0.005(5) 0.024(6)
O00P 0.035(7) 0.055(8) 0.040(7) 0.001(6) 0.010(5) 0.030(6)
O00Q 0.031(6) 0.021(5) 0.028(6) -0.001(4) -0.006(4) 0.014(5)
O00R 0.045(7) 0.036(6) 0.040(7) 0.015(5) 0.005(5) 0.029(6)
O00S 0.036(7) 0.042(7) 0.043(7) 0.017(6) 0.010(5) 0.025(6)
O00T 0.041(7) 0.036(7) 0.059(8) 0.007(6) 0.014(6) 0.029(6)
O00U 0.032(6) 0.035(6) 0.031(6) 0.006(5) -0.004(5) 0.022(5)
O00V 0.035(7) 0.044(7) 0.042(7) 0.016(6) 0.016(5) 0.023(6)
O00W 0.035(3) 0.035(3) 0.036(3) -0.0003(10) 0.0010(10) 0.0181(16)
O00X 0.041(7) 0.024(6) 0.032(6) 0.007(5) 0.004(5) 0.019(5)
O00Y 0.061(9) 0.058(9) 0.044(7) 0.006(6) 0.008(7) 0.050(8)
O00Z 0.034(6) 0.040(7) 0.037(7) 0.003(5) -0.006(5) 0.018(6)
O010 0.042(7) 0.030(6) 0.048(7) 0.001(5) 0.013(6) 0.022(6)
O011 0.032(6) 0.052(8) 0.040(7) 0.011(6) 0.002(5) 0.021(6)
O012 0.026(6) 0.055(9) 0.045(8) 0.007(6) -0.009(5) 0.009(6)
O013 0.032(7) 0.043(7) 0.061(9) 0.013(6) 0.027(6) 0.018(6)
O014 0.045(8) 0.058(9) 0.043(8) 0.004(7) -0.003(6) 0.030(7)
O015 0.057(9) 0.049(8) 0.042(8) 0.015(6) 0.015(7) 0.031(7)
O016 0.055(9) 0.050(9) 0.053(9) 0.003(7) 0.013(7) 0.014(8)
O017 0.048(8) 0.036(7) 0.039(7) -0.001(5) 0.004(6) 0.023(6)
O018 0.033(7) 0.070(10) 0.041(7) 0.007(7) 0.010(6) 0.032(7)
O019 0.045(8) 0.059(9) 0.039(7) 0.009(6) -0.002(6) 0.031(7)
O01A 0.048(8) 0.053(8) 0.032(7) 0.009(6) 0.013(6) 0.032(7)
O01B 0.040(7) 0.048(8) 0.064(9) 0.011(7) 0.009(7) 0.030(7)
O01C 0.055(9) 0.050(8) 0.065(9) 0.017(7) 0.019(7) 0.043(8)
O01D 0.026(6) 0.048(8) 0.058(9) -0.012(6) 0.002(6) 0.021(6)
O01E 0.032(7) 0.024(6) 0.100(13) 0.001(7) -0.015(7) 0.007(6)
O01F 0.041(7) 0.041(7) 0.072(10) -0.011(7) 0.010(7) 0.028(6)
O01G 0.026(6) 0.049(7) 0.038(7) 0.004(5) 0.001(5) 0.027(6)
O01H 0.033(7) 0.051(8) 0.069(10) 0.020(7) 0.010(7) 0.024(6)
O01I 0.044(7) 0.031(6) 0.049(8) -0.005(5) 0.007(6) 0.023(6)
O01J 0.029(6) 0.034(7) 0.072(10) 0.019(6) 0.013(6) 0.014(6)
O01K 0.046(8) 0.055(9) 0.073(10) 0.011(7) 0.006(7) 0.041(7)
O01L 0.030(6) 0.036(7) 0.048(7) 0.016(6) -0.001(5) 0.017(5)
O01M 0.058(9) 0.076(11) 0.040(8) 0.007(7) -0.012(7) 0.050(9)
O01N 0.042(8) 0.039(7) 0.085(11) 0.025(7) 0.027(8) 0.026(7)
O01O 0.043(8) 0.046(8) 0.058(9) -0.002(7) 0.003(7) 0.019(7)
O01P 0.047(8) 0.047(8) 0.076(11) 0.019(8) 0.013(8) 0.028(7)
O01Q 0.074(11) 0.059(10) 0.047(8) 0.013(7) 0.015(8) 0.040(9)
O01R 0.060(10) 0.061(10) 0.065(10) -0.020(8) -0.020(8) 0.031(9)
O01S 0.041(7) 0.041(7) 0.030(6) 0.001(5) 0.002(5) 0.021(6)
O01T 0.046(8) 0.057(9) 0.069(10) 0.002(8) -0.016(7) 0.037(7)
O01U 0.057(9) 0.047(8) 0.057(9) 0.027(7) 0.035(7) 0.030(7)
O01V 0.071(10) 0.067(10) 0.036(7) 0.006(7) 0.010(7) 0.043(9)
O01W 0.038(7) 0.040(8) 0.096(13) 0.032(8) 0.020(8) 0.023(6)
O01X 0.018(5) 0.046(7) 0.053(8) 0.009(6) 0.006(5) 0.013(5)
O01Y 0.037(7) 0.063(10) 0.057(9) -0.001(7) -0.003(7) 0.028(7)
O01Z 0.058(10) 0.093(14) 0.078(12) 0.015(11) 0.006(9) 0.051(11)
O020 0.049(9) 0.084(12) 0.070(11) 0.001(9) 0.000(8) 0.048(9)
O021 0.058(10) 0.058(10) 0.057(10) -0.002(8) 0.005(8) 0.028(8)
O022 0.040(8) 0.061(10) 0.065(10) -0.006(8) -0.003(7) 0.025(7)
O023 0.072(12) 0.077(12) 0.072(12) 0.034(10) 0.034(10) 0.045(10)
O024 0.040(8) 0.069(11) 0.065(10) 0.029(8) 0.017(7) 0.031(8)
O025 0.062(10) 0.042(8) 0.074(11) 0.020(7) 0.017(8) 0.034(8)
O2 0.040(8) 0.051(9) 0.084(12) 0.003(8) 0.005(8) 0.023(7)
O027 0.049(9) 0.083(12) 0.073(11) 0.008(9) 0.009(8) 0.047(9)
O028 0.067(11) 0.060(10) 0.054(9) 0.017(8) 0.014(8) 0.033(9)
O029 0.060(11) 0.041(9) 0.128(18) 0.003(10) 0.027(11) 0.027(8)
O02A 0.042(9) 0.074(12) 0.090(14) 0.001(10) 0.002(9) 0.028(9)
O5 0.063(11) 0.068(12) 0.103(15) 0.045(11) 0.046(11) 0.038(10)
O6 0.065(11) 0.057(10) 0.070(11) 0.004(8) 0.028(9) 0.033(9)
O1 0.10(2) 0.10(2) 0.10(2) 0.000(2) 0.000(2) 0.052(11)
O4 0.39(3) 0.39(3) 0.39(3) 0.000(2) 0.000(2) 0.197(17)
O7 0.079(18) 0.079(18) 0.24(7) 0.000 0.000 0.039(9)
O3 0.29(3) 0.29(3) 0.29(3) 0.000(2) 0.000(2) 0.145(14)

loop_
_atom_type_symbol
_atom_type_description
_atom_type_scat_dispersion_real
_atom_type_scat_dispersion_imag
_atom_type_scat_source
C C 0.0181 0.0091 'International Tables Vol C Tables 4.2.6.8 and 6.1.1.4'
Co Co -2.3653 3.6143 'International Tables Vol C Tables 4.2.6.8 and 6.1.1.4'
Nb Nb -0.1121 2.4826 'International Tables Vol C Tables 4.2.6.8 and 6.1.1.4'
O O 0.0492 0.0322 'International Tables Vol C Tables 4.2.6.8 and 6.1.1.4'
P P 0.2955 0.4335 'International Tables Vol C Tables 4.2.6.8 and 6.1.1.4'
W W -5.4734 5.5774 'International Tables Vol C Tables 4.2.6.8 and 6.1.1.4'
H H 0.0000 0.0000 'International Tables Vol C Tables 4.2.6.8 and 6.1.1.4'

loop_
_geom_angle_atom_site_label_1
_geom_angle_atom_site_label_2
_geom_angle_atom_site_label_3
_geom_angle
_geom_angle_site_symmetry_1
_geom_angle_site_symmetry_3
_geom_angle_publ_flag
O00O W001 O00Q 83.2(5) . . ?
O00O W001 O00S 91.0(6) . . ?
O00O W001 O00V 162.5(5) . . ?
O00O W001 O018 90.4(6) . . ?
O00S W001 O00Q 73.2(4) . . ?
O00S W001 O00V 86.7(6) . . ?
O00V W001 O00Q 79.6(5) . . ?
O018 W001 O00Q 84.9(5) . . ?
O018 W001 O00S 157.7(6) . . ?
O018 W001 O00V 85.4(6) . . ?
O01H W001 O00O 99.3(6) . . ?
O01H W001 O00Q 172.3(6) . . ?
O01H W001 O00S 99.4(7) . . ?
O01H W001 O00V 98.2(6) . . ?
O01H W001 O018 102.3(7) . . ?
O00T W002 O00R 72.2(5) . . ?
O00T W002 O017 86.5(6) . . ?
O017 W002 O00R 81.6(5) . . ?
O01A W002 O00R 84.0(5) . . ?
O01A W002 O00T 92.2(6) . . ?
O01A W002 O017 165.3(6) . . ?
O01A W002 O01I 90.2(6) . . ?
O01I W002 O00R 84.0(5) . . ?
O01I W002 O00T 155.7(5) . . ?
O01I W002 O017 85.1(6) . . ?
O01O W002 O00R 172.2(6) . . ?
O01O W002 O00T 100.5(7) . . ?
O01O W002 O017 95.3(6) . . ?
O01O W002 O01A 99.3(7) . . ?
O01O W002 O01I 103.0(7) . . ?
O00O W03 O00R 82.3(5) . . ?
O00T W03 O00O 86.5(6) . . ?
O00T W03 O00R 72.8(5) . . ?
O010 W03 O00O 165.4(6) . . ?
O010 W03 O00R 83.3(5) . . ?
O010 W03 O00T 91.5(6) . . ?
O010 W03 O01X 89.8(5) . . ?
O01T W03 O00O 96.2(7) . . ?
O01T W03 O00R 172.1(6) . . ?
O01T W03 O00T 99.4(7) . . ?
O01T W03 O010 98.4(7) . . ?
O01T W03 O01X 103.4(7) . . ?
O01X W03 O00O 86.4(6) . . ?
O01X W03 O00R 84.3(5) . . ?
O01X W03 O00T 156.7(6) . . ?
O00S W04 O00Q 74.0(5) . . ?
O00S W04 O013 86.8(6) . . ?
O013 W04 O00Q 80.1(5) . . ?
O017 W04 O00Q 83.6(5) . . ?
O017 W04 O00S 92.6(6) . . ?
O017 W04 O013 163.2(6) . . ?
O017 W04 O01D 89.5(6) . . ?
O01D W04 O00Q 84.8(5) . . ?
O01D W04 O00S 158.3(6) . . ?
O01D W04 O013 85.1(6) . . ?
O024 W04 O00Q 172.9(6) . . ?
O024 W04 O00S 99.7(7) . . ?
O024 W04 O013 96.4(7) . . ?
O024 W04 O017 100.2(7) . . ?
O024 W04 O01D 101.2(7) . . ?
O00P W05 O00X 80.8(5) . . ?
O00Z W05 O00P 163.3(6) . . ?
O00Z W05 O00X 82.8(5) . . ?
O00Z W05 O018 91.3(6) . . ?
O00Z W05 O01F 91.5(6) . . ?
O018 W05 O00P 84.2(6) . . ?
O018 W05 O00X 85.1(5) . . ?
O01F W05 O00P 86.5(6) . . ?
O01F W05 O00X 72.0(5) . . ?
O01F W05 O018 156.4(6) . . ?
O021 W05 O00P 97.1(7) . . ?
O021 W05 O00X 171.4(7) . . ?
O021 W05 O00Z 99.6(7) . . ?
O021 W05 O018 103.1(7) . . ?
O021 W05 O01F 99.6(8) . . ?
O011 W06 O00U 82.0(5) . . ?
O011 W06 O012 163.7(6) . . ?
O011 W06 O01D 90.2(6) . . ?
O011 W06 O01M 90.3(7) . . ?
O012 W06 O00U 81.7(5) . . ?
O01D W06 O00U 84.9(5) . . ?
O01D W06 O012 87.3(6) . . ?
O01D W06 O01M 158.8(6) . . ?
O01M W06 O00U 74.1(5) . . ?
O01M W06 O012 86.4(7) . . ?
O01R W06 O00U 172.5(7) . . ?
O01R W06 O011 98.6(8) . . ?
O01R W06 O012 97.6(8) . . ?
O01R W06 O01D 102.5(8) . . ?
O01R W06 O01M 98.4(8) . . ?
O00Z W07 O01L 82.0(5) . . ?
O01B W07 O00Z 164.5(6) . . ?
O01B W07 O01E 92.8(7) . . ?
O01B W07 O01L 82.8(6) . . ?
O01B W07 O01X 89.3(6) . . ?
O01E W07 O00Z 85.6(6) . . ?
O01E W07 O01L 71.9(6) . . ?
O01X W07 O00Z 86.1(5) . . ?
O01X W07 O01E 155.9(6) . . ?
O01X W07 O01L 84.6(5) . . ?
O022 W07 O00Z 96.9(7) . . ?
O022 W07 O01B 98.5(7) . . ?
O022 W07 O01E 101.1(8) . . ?
O022 W07 O01L 172.9(7) . . ?
O022 W07 O01X 102.3(7) . . ?
O00P W08 O00V 88.0(6) . . ?
O00P W08 O014 88.4(6) . . ?
O00P W08 O016 157.4(6) . . ?
O00P W08 O01G 84.9(5) . . ?
O00V W08 O014 156.7(6) . . ?
O00V W08 O016 88.1(7) . . ?
O00V W08 O01G 83.7(5) . . ?
O014 W08 O01G 73.0(5) . . ?
O016 W08 O014 86.5(7) . . ?
O016 W08 O01G 72.5(6) . . ?
O027 W08 O00P 101.9(8) . . ?
O027 W08 O00V 103.6(7) . . ?
O027 W08 O014 99.7(7) . . ?
O027 W08 O016 100.7(8) . . ?
O027 W08 O01G 170.0(6) . . ?
O015 W09 O00X 80.5(5) . . ?
O01C W09 O00X 84.6(5) . . ?
O01C W09 O015 84.4(6) . . ?
O01C W09 O01F 156.7(6) . . ?
O01F W09 O00X 72.8(5) . . ?
O01F W09 O015 86.5(6) . . ?
O01J W09 O00X 83.3(5) . . ?
O01J W09 O015 163.1(6) . . ?
O01J W09 O01C 89.2(7) . . ?
O01J W09 O01F 93.5(7) . . ?
O025 W09 O00X 173.1(7) . . ?
O025 W09 O015 96.8(7) . . ?
O025 W09 O01C 101.5(7) . . ?
O025 W09 O01F 100.8(7) . . ?
O025 W09 O01J 99.8(7) . . ?
O00Y W0A O00U 82.5(5) . . ?
O00Y W0A O019 163.5(6) . . ?
O00Y W0A O01C 91.0(7) . . ?
O00Y W0A O01M 91.8(7) . . ?
O019 W0A O00U 81.1(5) . . ?
O01C W0A O00U 85.0(5) . . ?
O01C W0A O019 85.7(6) . . ?
O01C W0A O01M 157.8(6) . . ?
O01M W0A O00U 73.6(5) . . ?
O01M W0A O019 85.4(7) . . ?
O01Z W0A O00U 171.9(8) . . ?
O01Z W0A O00Y 100.6(8) . . ?
O01Z W0A O019 95.9(7) . . ?
O01Z W0A O01C 102.4(9) . . ?
O01Z W0A O01M 98.7(9) . . ?
O01E W0B O01J 87.1(7) . . ?
O01E W0B O01L 73.9(5) . . ?
O01J W0B O01L 82.2(5) . . ?
O01N W0B O01E 94.8(8) . . ?
O01N W0B O01J 165.7(6) . . ?
O01N W0B O01L 84.7(5) . . ?
O01N W0B O01U 88.3(7) . . ?
O01U W0B O01E 157.1(6) . . ?
O01U W0B O01J 84.6(6) . . ?
O01U W0B O01L 83.9(5) . . ?
O029 W0B O01E 100.0(9) . . ?
O029 W0B O01J 95.7(7) . . ?
O029 W0B O01L 173.6(9) . . ?
O029 W0B O01N 97.9(7) . . ?
O029 W0B O01U 102.0(9) . . ?
O00N W0C O01G 71.5(5) . . ?
O012 W0C O00N 85.4(7) . . ?
O012 W0C O013 89.9(6) . . ?
O012 W0C O016 156.2(7) . . ?
O012 W0C O01G 84.3(5) . . ?
O013 W0C O00N 154.9(6) . . ?
O013 W0C O016 88.1(7) . . ?
O013 W0C O01G 83.5(5) . . ?
O016 W0C O00N 86.5(7) . . ?
O016 W0C O01G 72.0(6) . . ?
O02A W0C O00N 101.8(8) . . ?
O02A W0C O012 103.1(8) . . ?
O02A W0C O013 103.2(8) . . ?
O02A W0C O016 100.5(8) . . ?
O02A W0C O01G 169.9(7) . . ?
O011 W0D O01S 82.4(5) . . ?
O01I W0D O011 85.4(6) . . ?
O01I W0D O01Q 155.7(6) . . ?
O01I W0D O01S 84.0(5) . . ?
O01I W0D O01Y 90.5(7) . . ?
O01Q W0D O011 86.2(7) . . ?
O01Q W0D O01S 72.4(6) . . ?
O01V W0D O011 97.1(7) . . ?
O01V W0D O01I 102.9(7) . . ?
O01V W0D O01Q 100.7(8) . . ?
O01V W0D O01S 173.0(6) . . ?
O01V W0D O01Y 96.4(8) . . ?
O01Y W0D O011 166.5(7) . . ?
O01Y W0D O01Q 92.5(8) . . ?
O01Y W0D O01S 84.4(6) . . ?
O00Y W0E O01S 81.1(5) . . ?
O01P W0E O00Y 164.1(6) . . ?
O01P W0E O01Q 92.2(8) . . ?
O01P W0E O01S 83.2(6) . . ?
O01P W0E O01U 90.6(7) . . ?
O01Q W0E O00Y 85.4(7) . . ?
O01Q W0E O01S 73.2(6) . . ?
O01Q W0E O01U 156.3(6) . . ?
O01U W0E O00Y 85.5(6) . . ?
O01U W0E O01S 83.8(5) . . ?
O028 W0E O00Y 95.5(7) . . ?
O028 W0E O01P 100.4(8) . . ?
O028 W0E O01Q 99.3(8) . . ?
O028 W0E O01S 172.0(7) . . ?
O028 W0E O01U 103.3(8) . . ?
O00N W0F O014 86.4(7) . . ?
O00N W0F O019 87.2(7) . . ?
O00N W0F O01G 72.3(5) . . ?
O014 W0F O01G 72.4(5) . . ?
O015 W0F O00N 156.9(6) . . ?
O015 W0F O014 88.1(6) . . ?
O015 W0F O019 89.3(6) . . ?
O015 W0F O01G 84.7(6) . . ?
O019 W0F O014 157.0(6) . . ?
O019 W0F O01G 84.6(5) . . ?
O020 W0F O00N 101.1(7) . . ?
O020 W0F O014 100.3(8) . . ?
O020 W0F O015 102.0(8) . . ?
O020 W0F O019 102.5(7) . . ?
O020 W0F O01G 170.2(7) . . ?
O010 Nb1 O00W 83.7(5) . . ?
O010 Nb1 O01B 82.6(5) . . ?
O01B Nb1 O00W 83.4(5) . . ?
O01K Nb1 O00W 74.9(5) . . ?
O01K Nb1 O010 89.5(6) . . ?
O01K Nb1 O01B 157.6(6) . . ?
O01K Nb1 O01W 91.1(7) . . ?
O01W Nb1 O00W 74.9(6) . . ?
O01W Nb1 O010 157.6(6) . . ?
O01W Nb1 O01B 88.5(7) . . ?
O2 Nb1 O00W 174.7(7) . . ?
O2 Nb1 O010 100.7(7) . . ?
O2 Nb1 O01B 99.9(7) . . ?
O2 Nb1 O01K 102.2(7) . . ?
O2 Nb1 O01W 101.0(7) . . ?
O01A Nb3 O00W 83.0(5) . . ?
O01K Nb3 O00W 73.4(5) . . ?
O01K Nb3 O01A 88.1(6) . . ?
O01K Nb3 O01Y 157.0(6) . . ?
O01Y Nb3 O00W 84.4(6) . . ?
O01Y Nb3 O01A 83.4(6) . . ?
O023 Nb3 O00W 74.7(7) . . ?
O023 Nb3 O01A 157.1(7) . . ?
O023 Nb3 O01K 90.5(8) . . ?
O023 Nb3 O01Y 89.2(8) . . ?
O6 Nb3 O00W 174.3(7) . . ?
O6 Nb3 O01A 101.2(7) . . ?
O6 Nb3 O01K 102.7(8) . . ?
O6 Nb3 O01Y 99.9(9) . . ?
O6 Nb3 O023 101.5(8) . . ?
O01N Nb2 O00W 84.1(5) . . ?
O01P Nb2 O00W 82.7(5) . . ?
O01P Nb2 O01N 81.7(7) . . ?
O01W Nb2 O00W 74.7(5) . . ?
O01W Nb2 O01N 90.5(7) . . ?
O01W Nb2 O01P 156.7(6) . . ?
O01W Nb2 O023 91.6(8) . . ?
O023 Nb2 O00W 73.8(6) . . ?
O023 Nb2 O01N 156.4(6) . . ?
O023 Nb2 O01P 87.2(8) . . ?
O5 Nb2 O00W 174.3(7) . . ?
O5 Nb2 O01N 100.6(8) . . ?
O5 Nb2 O01P 101.1(9) . . ?
O5 Nb2 O01W 101.9(9) . . ?
O5 Nb2 O023 101.9(9) . . ?
O2 Co1 O2 100.3(7) 2_655 3_665 ?
O2 Co1 O2 100.3(7) 2_655 . ?
O2 Co1 O2 100.3(7) 3_665 . ?
O2 Co1 O1 100(2) 2_655 2_655 ?
O2 Co1 O1 99(2) 3_665 . ?
O2 Co1 O1 99(2) . 2_655 ?
O2 Co1 O1 149(2) 3_665 2_655 ?
O2 Co1 O1 99(2) 2_655 3_665 ?
O2 Co1 O1 149(2) 2_655 . ?
O2 Co1 O1 100(2) 3_665 3_665 ?
O2 Co1 O1 149(2) . 3_665 ?
O2 Co1 O1 100(2) . . ?
O1 Co1 O1 54(4) 3_665 . ?
O1 Co1 O1 54(4) 3_665 2_655 ?
O1 Co1 O1 54(4) 2_655 . ?
O00Q P00K O00U 112.0(6) . . ?
O00Q P00K O00X 114.7(6) . . ?
O00Q P00K O01G 104.0(7) . . ?
O00U P00K O01G 106.6(7) . . ?
O00X P00K O00U 112.6(7) . . ?
O00X P00K O01G 105.9(7) . . ?
O00R P00L O00W 106.5(7) . . ?
O01L P00L O00R 112.6(7) . . ?
O01L P00L O00W 107.6(7) . . ?
O01S P00L O00R 111.5(8) . . ?
O01S P00L O00W 108.1(7) . . ?
O01S P00L O01L 110.3(7) . . ?
O5 Co2 O6 107.6(10) . 3_665 ?
O5 Co2 O4 124(3) . . ?
O5 Co2 O3 96(2) . . ?
O6 Co2 O4 101(3) 3_665 . ?
O6 Co2 O3 90(2) 3_665 . ?
O3 Co2 O4 132(3) . . ?
W0F O00N W0C 124.9(7) . . ?
W001 O00O W03 161.4(9) . . ?
W08 O00P W05 149.7(8) . . ?
W04 O00Q W001 90.8(4) . . ?
P00K O00Q W001 129.1(6) . . ?
P00K O00Q W04 130.7(6) . . ?
W03 O00R W002 91.6(4) . . ?
P00L O00R W002 127.0(7) . . ?
P00L O00R W03 127.6(8) . . ?
W04 O00S W001 121.2(6) . . ?
W03 O00T W002 123.4(7) . . ?
W06 O00U W0A 91.3(4) . . ?
P00K O00U W06 128.6(7) . . ?
P00K O00U W0A 127.4(7) . . ?
W08 O00V W001 149.9(7) . . ?
Nb1 O00W Nb3 90.7(4) . . ?
Nb1 O00W Nb2 90.0(4) . . ?
Nb3 O00W Nb2 89.8(4) . . ?
P00L O00W Nb1 125.3(7) . . ?
P00L O00W Nb3 125.7(7) . . ?
P00L O00W Nb2 124.5(7) . . ?
W09 O00X W05 91.2(4) . . ?
P00K O00X W05 128.2(6) . . ?
P00K O00X W09 130.0(7) . . ?
W0A O00Y W0E 162.3(9) . . ?
W05 O00Z W07 161.1(8) . . ?
W03 O010 Nb1 150.8(7) . . ?
W06 O011 W0D 161.6(8) . . ?
W0C O012 W06 146.9(8) . . ?
W0C O013 W04 149.9(8) . . ?
W0F O014 W08 122.9(8) . . ?
W0F O015 W09 149.8(9) . . ?
W08 O016 W0C 123.7(8) . . ?
W04 O017 W002 163.3(8) . . ?
W001 O018 W05 154.1(8) . . ?
W0F O019 W0A 147.8(8) . . ?
W002 O01A Nb3 150.4(8) . . ?
W07 O01B Nb1 151.7(9) . . ?
W09 O01C W0A 154.9(9) . . ?
W06 O01D W04 152.9(8) . . ?
W0B O01E W07 123.1(8) . . ?
W09 O01F W05 123.1(7) . . ?
W08 O01G W0C 91.8(4) . . ?
W08 O01G W0F 91.7(4) . . ?
W0C O01G W0F 91.2(4) . . ?
P00K O01G W08 124.5(6) . . ?
P00K O01G W0C 124.9(7) . . ?
P00K O01G W0F 122.9(7) . . ?
W0D O01I W002 147.0(8) . . ?
W09 O01J W0B 164.4(10) . . ?
Nb1 O01K Nb3 120.9(7) . . ?
W0B O01L W07 91.2(5) . . ?
P00L O01L W07 126.1(7) . . ?
P00L O01L W0B 129.5(8) . . ?
W06 O01M W0A 120.6(7) . . ?
W0B O01N Nb2 152.6(10) . . ?
W0E O01P Nb2 150.1(10) . . ?
W0E O01Q W0D 123.7(9) . . ?
W0E O01S W0D 90.6(4) . . ?
P00L O01S W0D 127.6(8) . . ?
P00L O01S W0E 127.4(8) . . ?
W0B O01U W0E 146.9(9) . . ?
Nb2 O01W Nb1 120.3(8) . . ?
W03 O01X W07 147.7(8) . . ?
W0D O01Y Nb3 149.6(9) . . ?
Nb3 O023 Nb2 121.6(9) . . ?
Nb1 O2 Co1 163.2(10) . . ?
Nb2 O5 Co2 155.4(12) . . ?
Nb3 O6 Co2 173.0(11) . 2_655 ?

loop_
_geom_bond_atom_site_label_1
_geom_bond_atom_site_label_2
_geom_bond_distance
_geom_bond_site_symmetry_2
_geom_bond_publ_flag
W001 O00O 1.844(13) . ?
W001 O00Q 2.364(11) . ?
W001 O00S 1.937(15) . ?
W001 O00V 1.963(13) . ?
W001 O018 1.861(17) . ?
W001 O01H 1.707(15) . ?
W002 O00R 2.362(13) . ?
W002 O00T 1.927(15) . ?
W002 O017 1.976(14) . ?
W002 O01A 1.861(13) . ?
W002 O01I 1.924(15) . ?
W002 O01O 1.702(16) . ?
W03 O00O 1.967(13) . ?
W03 O00R 2.347(12) . ?
W03 O00T 1.909(14) . ?
W03 O010 1.869(13) . ?
W03 O01T 1.700(14) . ?
W03 O01X 1.880(15) . ?
W04 O00Q 2.346(11) . ?
W04 O00S 1.911(14) . ?
W04 O013 1.947(13) . ?
W04 O017 1.834(14) . ?
W04 O01D 1.902(16) . ?
W04 O024 1.691(18) . ?
W05 O00P 1.993(13) . ?
W05 O00X 2.346(12) . ?
W05 O00Z 1.839(13) . ?
W05 O018 1.920(16) . ?
W05 O01F 1.912(15) . ?
W05 O021 1.741(17) . ?
W06 O00U 2.336(12) . ?
W06 O011 1.860(13) . ?
W06 O012 1.994(15) . ?
W06 O01D 1.886(15) . ?
W06 O01M 1.932(15) . ?
W06 O01R 1.688(16) . ?
W07 O00Z 1.980(14) . ?
W07 O01B 1.840(14) . ?
W07 O01E 1.923(15) . ?
W07 O01L 2.386(14) . ?
W07 O01X 1.906(14) . ?
W07 O022 1.711(17) . ?
W08 O00P 1.864(15) . ?
W08 O00V 1.878(13) . ?
W08 O014 1.939(14) . ?
W08 O016 1.919(17) . ?
W08 O01G 2.353(13) . ?
W08 O027 1.723(18) . ?
W09 O00X 2.330(11) . ?
W09 O015 1.984(15) . ?
W09 O01C 1.848(17) . ?
W09 O01F 1.888(17) . ?
W09 O01J 1.840(13) . ?
W09 O025 1.729(14) . ?
W0A O00U 2.357(11) . ?
W0A O00Y 1.834(14) . ?
W0A O019 1.968(15) . ?
W0A O01C 1.921(18) . ?
W0A O01M 1.934(18) . ?
W0A O01Z 1.701(18) . ?
W0B O01E 1.899(17) . ?
W0B O01J 1.969(14) . ?
W0B O01L 2.319(12) . ?
W0B O01N 1.838(14) . ?
W0B O01U 1.879(19) . ?
W0B O029 1.726(18) . ?
W0C O00N 1.950(13) . ?
W0C O012 1.862(15) . ?
W0C O013 1.907(14) . ?
W0C O016 1.929(17) . ?
W0C O01G 2.371(13) . ?
W0C O02A 1.747(18) . ?
W0D O011 1.969(13) . ?
W0D O01I 1.872(14) . ?
W0D O01Q 1.933(16) . ?
W0D O01S 2.379(13) . ?
W0D O01V 1.664(16) . ?
W0D O01Y 1.881(15) . ?
W0E O00Y 1.982(15) . ?
W0E O01P 1.889(16) . ?
W0E O01Q 1.895(18) . ?
W0E O01S 2.367(13) . ?
W0E O01U 1.915(17) . ?
W0E O028 1.733(16) . ?
W0F O00N 1.882(15) . ?
W0F O014 1.931(14) . ?
W0F O015 1.866(17) . ?
W0F O019 1.885(14) . ?
W0F O01G 2.384(12) . ?
W0F O020 1.721(15) . ?
Nb1 O00W 2.376(13) . ?
Nb1 O010 1.996(13) . ?
Nb1 O01B 2.027(15) . ?
Nb1 O01K 1.926(17) . ?
Nb1 O01W 1.975(14) . ?
Nb1 O2 1.761(17) . ?
Nb3 O00W 2.403(13) . ?
Nb3 O01A 2.019(13) . ?
Nb3 O01K 1.980(17) . ?
Nb3 O01Y 2.007(15) . ?
Nb3 O023 1.930(18) . ?
Nb3 O6 1.721(16) . ?
Nb2 O00W 2.415(13) . ?
Nb2 O01N 2.032(16) . ?
Nb2 O01P 1.998(17) . ?
Nb2 O01W 1.929(17) . ?
Nb2 O023 1.97(2) . ?
Nb2 O5 1.778(16) . ?
Co1 O2 1.945(17) . ?
Co1 O2 1.945(17) 3_665 ?
Co1 O2 1.945(17) 2_655 ?
Co1 O1 2.12(8) 3_665 ?
Co1 O1 2.12(8) 2_655 ?
Co1 O1 2.12(8) . ?
P00K O00Q 1.508(11) . ?
P00K O00U 1.551(12) . ?
P00K O00X 1.541(13) . ?
P00K O01G 1.609(11) . ?
P00L O00R 1.546(12) . ?
P00L O00W 1.621(13) . ?
P00L O01L 1.527(15) . ?
P00L O01S 1.510(14) . ?
Co2 O5 1.954(17) . ?
Co2 O6 1.988(17) 3_665 ?
Co2 O4 2.09(2) . ?
Co2 O3 2.09(2) . ?

loop_
_geom_torsion_atom_site_label_1
_geom_torsion_atom_site_label_2
_geom_torsion_atom_site_label_3
_geom_torsion_atom_site_label_4
_geom_torsion
_geom_torsion_site_symmetry_1
_geom_torsion_site_symmetry_2
_geom_torsion_site_symmetry_3
_geom_torsion_site_symmetry_4
_geom_torsion_publ_flag
O00N W0C O012 W06 134.2(16) . . . . ?
O00N W0F O015 W09 56(3) . . . . ?
O00N W0F O019 W0A -134.7(16) . . . . ?
O00O W001 O018 W05 129.7(18) . . . . ?
O00O W03 O010 Nb1 45(3) . . . . ?
O00O W03 O01X W07 -143.5(14) . . . . ?
O00P W05 O00Z W07 -78(3) . . . . ?
O00P W08 O00V W001 -24.3(16) . . . . ?
O00Q W001 O00O W03 88(2) . . . . ?
O00Q W001 O018 W05 46.6(17) . . . . ?
O00Q W04 O017 W002 -88(3) . . . . ?
O00Q P00K O00U W06 49.8(10) . . . . ?
O00Q P00K O00U W0A -179.8(7) . . . . ?
O00Q P00K O00X W05 -47.0(11) . . . . ?
O00Q P00K O00X W09 179.0(7) . . . . ?
O00Q P00K O01G W08 61.6(9) . . . . ?
O00Q P00K O01G W0C -60.2(9) . . . . ?
O00Q P00K O01G W0F -179.1(7) . . . . ?
O00R W002 O01A Nb3 -55.4(16) . . . . ?
O00R W03 O010 Nb1 54.7(16) . . . . ?
O00R W03 O01X W07 -60.8(14) . . . . ?
O00R P00L O00W Nb1 -60.5(10) . . . . ?
O00R P00L O00W Nb3 61.3(10) . . . . ?
O00R P00L O00W Nb2 -179.5(8) . . . . ?
O00R P00L O01L W07 51.7(11) . . . . ?
O00R P00L O01L W0B -179.1(8) . . . . ?
O00R P00L O01S W0D -53.5(11) . . . . ?
O00R P00L O01S W0E 179.1(8) . . . . ?
O00S W001 O00O W03 161(2) . . . . ?
O00S W001 O018 W05 36(3) . . . . ?
O00S W04 O017 W002 -162(3) . . . . ?
O00T W002 O01A Nb3 -127.2(17) . . . . ?
O00T W03 O010 Nb1 127.2(17) . . . . ?
O00T W03 O01X W07 -71(2) . . . . ?
O00U W06 O011 W0D 86(3) . . . . ?
O00U W06 O01D W04 48.4(17) . . . . ?
O00U W0A O00Y W0E -89(3) . . . . ?
O00U P00K O00Q W001 176.5(7) . . . . ?
O00U P00K O00Q W04 -47.4(11) . . . . ?
O00U P00K O00X W05 -176.7(7) . . . . ?
O00U P00K O00X W09 49.3(10) . . . . ?
O00U P00K O01G W08 -179.8(8) . . . . ?
O00U P00K O01G W0C 58.3(9) . . . . ?
O00U P00K O01G W0F -60.6(9) . . . . ?
O00V W001 O00O W03 79(3) . . . . ?
O00V W001 O018 W05 -33.3(18) . . . . ?
O00V W08 O00P W05 26.4(16) . . . . ?
O00W P00L O00R W002 -64.1(10) . . . . ?
O00W P00L O00R W03 64.7(10) . . . . ?
O00W P00L O01L W07 -65.4(10) . . . . ?
O00W P00L O01L W0B 63.8(10) . . . . ?
O00W P00L O01S W0D 63.2(10) . . . . ?
O00W P00L O01S W0E -64.2(10) . . . . ?
O00X W05 O00Z W07 -89(2) . . . . ?
O00X W09 O01C W0A 46.6(17) . . . . ?
O00X W09 O01F W05 9.1(7) . . . . ?
O00X W09 O01J W0B 85(3) . . . . ?
O00X P00K O00Q W001 46.6(10) . . . . ?
O00X P00K O00Q W04 -177.3(7) . . . . ?
O00X P00K O00U W06 -179.2(7) . . . . ?
O00X P00K O00U W0A -48.7(10) . . . . ?
O00X P00K O01G W08 -59.7(9) . . . . ?
O00X P00K O01G W0C 178.5(7) . . . . ?
O00X P00K O01G W0F 59.6(9) . . . . ?
O00Y W0E O01P Nb2 -50(4) . . . . ?
O00Y W0E O01Q W0D -84.6(11) . . . . ?
O00Z W07 O01B Nb1 -44(3) . . . . ?
O010 W03 O01X W07 22.5(14) . . . . ?
O010 Nb1 O2 Co1 47(4) . . . . ?
O011 W06 O01D W04 130.3(17) . . . . ?
O011 W0D O01I W002 -144.2(13) . . . . ?
O011 W0D O01Y Nb3 40(4) . . . . ?
O012 W06 O011 W0D 82(4) . . . . ?
O012 W06 O01D W04 -33.6(17) . . . . ?
O013 W04 O017 W002 -74(4) . . . . ?
O013 W0C O012 W06 -21.2(16) . . . . ?
O014 W08 O00P W05 -130.5(16) . . . . ?
O014 W08 O00V W001 57(3) . . . . ?
O014 W0F O00N W0C -72.5(10) . . . . ?
O014 W0F O015 W09 132.2(16) . . . . ?
O014 W0F O019 W0A -61(3) . . . . ?
O015 W09 O01C W0A -34.3(18) . . . . ?
O015 W09 O01F W05 90.2(9) . . . . ?
O015 W09 O01J W0B 68(4) . . . . ?
O015 W0F O00N W0C 4(2) . . . . ?
O015 W0F O019 W0A 22.5(16) . . . . ?
O016 W08 O00P W05 -54(3) . . . . ?
O016 W08 O00V W001 133.5(17) . . . . ?
O016 W0C O012 W06 64(3) . . . . ?
O017 W002 O01A Nb3 -43(3) . . . . ?
O018 W001 O00O W03 3(2) . . . . ?
O018 W05 O00Z W07 -4(2) . . . . ?
O019 W0A O00Y W0E -83(4) . . . . ?
O019 W0F O00N W0C 85.5(10) . . . . ?
O019 W0F O015 W09 -25.0(16) . . . . ?
O01B Nb1 O2 Co1 132(4) . . . . ?
O01C W09 O01F W05 23(2) . . . . ?
O01C W09 O01J W0B 1(3) . . . . ?
O01C W0A O00Y W0E -5(3) . . . . ?
O01D W04 O017 W002 -3(3) . . . . ?
O01D W06 O011 W0D 1(3) . . . . ?
O01E W07 O01B Nb1 -127.3(18) . . . . ?
O01E W0B O01N Nb2 119(2) . . . . ?
O01E W0B O01U W0E -73(2) . . . . ?
O01F W05 O00Z W07 -161(2) . . . . ?
O01F W09 O01C W0A 33(3) . . . . ?
O01F W09 O01J W0B 157(3) . . . . ?
O01G W08 O00P W05 -57.4(15) . . . . ?
O01G W08 O00V W001 60.8(16) . . . . ?
O01G W0C O012 W06 62.4(16) . . . . ?
O01G W0F O00N W0C 0.2(8) . . . . ?
O01G W0F O015 W09 59.7(16) . . . . ?
O01G W0F O019 W0A -62.2(16) . . . . ?
O01G P00K O00Q W001 -68.7(9) . . . . ?
O01G P00K O00Q W04 67.4(10) . . . . ?
O01G P00K O00U W06 -63.4(9) . . . . ?
O01G P00K O00U W0A 67.1(10) . . . . ?
O01G P00K O00X W05 67.2(9) . . . . ?
O01G P00K O00X W09 -66.9(10) . . . . ?
O01H W001 O00O W03 -99(2) . . . . ?
O01H W001 O018 W05 -130.7(18) . . . . ?
O01I W002 O01A Nb3 28.6(17) . . . . ?
O01I W0D O01Y Nb3 -31.4(19) . . . . ?
O01J W09 O01C W0A 130.0(18) . . . . ?
O01J W09 O01F W05 -72.8(9) . . . . ?
O01J W0B O01E W07 84.6(10) . . . . ?
O01J W0B O01N Nb2 22(4) . . . . ?
O01J W0B O01U W0E -142.6(14) . . . . ?
O01K Nb1 O2 Co1 -44(4) . . . . ?
O01L W07 O01B Nb1 -56.0(18) . . . . ?
O01L W0B O01E W07 1.9(9) . . . . ?
O01L W0B O01N Nb2 46.2(19) . . . . ?
O01L W0B O01U W0E -59.8(14) . . . . ?
O01L P00L O00R W002 178.1(8) . . . . ?
O01L P00L O00R W03 -53.1(11) . . . . ?
O01L P00L O00W Nb1 60.5(10) . . . . ?
O01L P00L O00W Nb3 -177.7(7) . . . . ?
O01L P00L O00W Nb2 -58.5(9) . . . . ?
O01L P00L O01S W0D -179.4(8) . . . . ?
O01L P00L O01S W0E 53.3(11) . . . . ?
O01M W06 O011 W0D 160(3) . . . . ?
O01M W06 O01D W04 39(3) . . . . ?
O01M W0A O00Y W0E -163(3) . . . . ?
O01N W0B O01E W07 -81.1(10) . . . . ?
O01N W0B O01U W0E 25.0(14) . . . . ?
O01N Nb2 O5 Co2 151(4) . . . . ?
O01O W002 O01A Nb3 131.8(17) . . . . ?
O01P W0E O01Q W0D 79.7(11) . . . . ?
O01P Nb2 O5 Co2 -125(4) . . . . ?
O01Q W0D O01I W002 -74(2) . . . . ?
O01Q W0D O01Y Nb3 124.5(19) . . . . ?
O01Q W0E O01P Nb2 -130.6(18) . . . . ?
O01R W06 O011 W0D -102(3) . . . . ?
O01R W06 O01D W04 -130.8(18) . . . . ?
O01S W0D O01I W002 -61.4(13) . . . . ?
O01S W0D O01Y Nb3 52.5(19) . . . . ?
O01S W0E O01P Nb2 -57.8(17) . . . . ?
O01S W0E O01Q W0D -2.5(9) . . . . ?
O01S P00L O00R W002 53.6(11) . . . . ?
O01S P00L O00R W03 -177.6(8) . . . . ?
O01S P00L O00W Nb1 179.6(8) . . . . ?
O01S P00L O00W Nb3 -58.6(10) . . . . ?
O01S P00L O00W Nb2 60.6(10) . . . . ?
O01S P00L O01L W07 176.9(8) . . . . ?
O01S P00L O01L W0B -53.9(11) . . . . ?
O01T W03 O010 Nb1 -133.1(17) . . . . ?
O01T W03 O01X W07 121.1(14) . . . . ?
O01U W0B O01E W07 16(2) . . . . ?
O01U W0B O01N Nb2 -38(2) . . . . ?
O01U W0E O01P Nb2 25.9(18) . . . . ?
O01U W0E O01Q W0D -17(3) . . . . ?
O01V W0D O01I W002 119.6(13) . . . . ?
O01V W0D O01Y Nb3 -134.5(19) . . . . ?
O01W Nb1 O2 Co1 -138(4) . . . . ?
O01W Nb2 O5 Co2 58(4) . . . . ?
O01X W03 O010 Nb1 -29.5(17) . . . . ?
O01X W07 O01B Nb1 28.7(18) . . . . ?
O01Y W0D O01I W002 23.0(13) . . . . ?
O01Z W0A O00Y W0E 98(3) . . . . ?
O020 W0F O00N W0C -172.3(10) . . . . ?
O020 W0F O015 W09 -127.7(16) . . . . ?
O020 W0F O019 W0A 124.6(16) . . . . ?
O021 W05 O00Z W07 99(2) . . . . ?
O022 W07 O01B Nb1 131.1(18) . . . . ?
O023 Nb2 O5 Co2 -36(4) . . . . ?
O024 W04 O017 W002 98(3) . . . . ?
O025 W09 O01C W0A -130.1(18) . . . . ?
O025 W09 O01F W05 -173.5(9) . . . . ?
O025 W09 O01J W0B -101(3) . . . . ?
O027 W08 O00P W05 129.9(16) . . . . ?
O027 W08 O00V W001 -126.0(17) . . . . ?
O028 W0E O01P Nb2 129.5(18) . . . . ?
O028 W0E O01Q W0D -179.4(11) . . . . ?
O029 W0B O01E W07 179.9(10) . . . . ?
O029 W0B O01N Nb2 -140(2) . . . . ?
O029 W0B O01U W0E 122.7(14) . . . . ?
O02A W0C O012 W06 -124.7(16) . . . . ?

loop_
_smtbx_masks_void_nr
_smtbx_masks_void_average_x
_smtbx_masks_void_average_y
_smtbx_masks_void_average_z
_smtbx_masks_void_volume
_smtbx_masks_void_count_electrons
_smtbx_masks_void_content
1 -0.105 -0.951 -0.057 5358.5 767.4 ?
